data_4034448
loop_
_publ_author_name
'Zhang, Tianyuan'
'Shimizu, Yuhei'
'Fukaya, Shuhei'
'Sawa, Tomofumi'
'Maekawa, Hirofumi'

_publ_section_title
;
 Construction of a CF<sub>3</sub>-Containing Benzofurofuranone Skeleton
 from Coumarins via Reductive Coupling and Acid-Mediated Ring Contraction.
;
_journal_issue 18
_journal_name_full 'The Journal of organic chemistry'
_journal_page_first 12165
_journal_page_last 12171
_journal_paper_doi 10.1021/acs.joc.9b01439
_journal_volume 84
_journal_year 2019
_chemical_formula_moiety 'C12 H9 F3 O3 '
_chemical_formula_sum 'C12 H9 F3 O3'
_chemical_formula_weight 258.20
_space_group_IT_number 14
_space_group_name_Hall '-P 2ybc'
_space_group_name_H-M_alt 'P 1 21/c 1'
_symmetry_cell_setting monoclinic
_symmetry_Int_Tables_number 14
_symmetry_space_group_name_Hall '-P 2ybc'
_symmetry_space_group_name_H-M 'P 1 21/c 1'
_cell_angle_alpha 90.0000
_cell_angle_beta 100.222(7)
_cell_angle_gamma 90.0000
_cell_formula_units_Z 4
_cell_length_a 12.4419(3)
_cell_length_b 5.90535(12)
_cell_length_c 15.1818(11)
_cell_measurement_reflns_used 8872
_cell_measurement_temperature 93.1
_cell_measurement_theta_max 68.1
_cell_measurement_theta_min 3.0
_cell_volume 1097.76(9)
_computing_cell_refinement PROCESS-AUTO
_computing_data_collection PROCESS-AUTO
_computing_data_reduction CrystalStructure
_computing_publication_material 'CrystalStructure 3.8'
_computing_structure_refinement SHELXL
_computing_structure_solution SIR2004
_diffrn_ambient_temperature 93.1
_diffrn_detector_area_resol_mean 10.00
_diffrn_measured_fraction_theta_full 0.998
_diffrn_measured_fraction_theta_max 0.998
_diffrn_measurement_device_type 'Rigaku RAXIS-RAPID'
_diffrn_measurement_method \w
_diffrn_radiation_type 'Cu K\a'
_diffrn_radiation_wavelength 1.54187
_diffrn_reflns_av_R_equivalents 0.048
_diffrn_reflns_limit_h_max 14
_diffrn_reflns_limit_h_min -14
_diffrn_reflns_limit_k_max 7
_diffrn_reflns_limit_k_min -7
_diffrn_reflns_limit_l_max 18
_diffrn_reflns_limit_l_min -18
_diffrn_reflns_number 12118
_diffrn_reflns_theta_full 68.25
_diffrn_reflns_theta_max 68.25
_exptl_absorpt_coefficient_mu 1.274
_exptl_absorpt_correction_T_max 0.975
_exptl_absorpt_correction_T_min 0.735
_exptl_absorpt_correction_type multi-scan
_exptl_absorpt_process_details
;
    Higashi, T. (1995). Program for Absorption Correction.
    Rigaku Corporation, Tokyo, Japan.
;
_exptl_crystal_colour colorless
_exptl_crystal_density_diffrn 1.562
_exptl_crystal_density_method 'not measured'
_exptl_crystal_description block
_exptl_crystal_F_000 528.00
_exptl_crystal_size_max 0.23
_exptl_crystal_size_mid 0.08
_exptl_crystal_size_min 0.02
_refine_diff_density_max 0.26
_refine_diff_density_min -0.28
_refine_ls_extinction_method none
_refine_ls_goodness_of_fit_ref 1.068
_refine_ls_hydrogen_treatment constr
_refine_ls_number_parameters 164
_refine_ls_number_reflns 2005
_refine_ls_R_factor_gt 0.0466
_refine_ls_shift/su_max 0.0000
_refine_ls_structure_factor_coef Fsqd
_refine_ls_weighting_details 'w = 1/[\s^2^(Fo^2^)+(0.0722P)^2^+0.1735P] where P=(Fo^2^+2Fc^2^)/3'
_refine_ls_weighting_scheme calc
_refine_ls_wR_factor_ref 0.1321
_reflns_number_gt 1569
_reflns_number_total 2005
_reflns_threshold_expression F^2^>2.0\s(F^2^)
_cod_data_source_file jo9b01439_si_002.cif
_cod_data_source_block '_sc0602'
_cod_original_cell_volume 1097.76(8)
_cod_original_formula_sum 'C12 H9 F3 O3 '
_cod_database_code 4034448

loop_
_symmetry_equiv_pos_site_id
_symmetry_equiv_pos_as_xyz
1 +X,+Y,+Z
2 -X,1/2+Y,1/2-Z
3 -X,-Y,-Z
4 +X,1/2-Y,1/2+Z

loop_
_atom_site_label
_atom_site_type_symbol
_atom_site_fract_x
_atom_site_fract_y
_atom_site_fract_z
_atom_site_U_iso_or_equiv
_atom_site_adp_type
_atom_site_occupancy
_atom_site_symmetry_multiplicity
_atom_site_calc_flag
_atom_site_refinement_flags
F(1) F 0.18016(10) 0.3141(2) 0.38859(8) 0.0464(3) Uani 1.00 1 d .
F(2) F 0.05679(9) 0.1476(2) 0.44818(8) 0.0402(3) Uani 1.00 1 d .
F(3) F 0.17701(10) -0.0506(2) 0.39630(8) 0.0496(3) Uani 1.00 1 d .
O(1) O 0.34313(11) 0.1229(2) 0.51591(9) 0.0341(3) Uani 1.00 1 d .
O(2) O 0.20727(11) -0.0333(2) 0.58209(9) 0.0315(3) Uani 1.00 1 d .
O(3) O 0.16238(12) -0.0973(2) 0.71544(10) 0.0396(4) Uani 1.00 1 d .
C(1) C 0.40904(16) 0.2784(3) 0.56971(13) 0.0285(4) Uani 1.00 1 d .
C(2) C 0.52094(16) 0.2818(3) 0.58046(13) 0.0325(4) Uani 1.00 1 d .
C(3) C 0.57376(16) 0.4515(3) 0.63450(13) 0.0333(5) Uani 1.00 1 d .
C(4) C 0.51541(17) 0.6079(3) 0.67602(14) 0.0336(5) Uani 1.00 1 d .
C(5) C 0.40267(16) 0.5974(3) 0.66464(13) 0.0305(4) Uani 1.00 1 d .
C(6) C 0.34893(16) 0.4297(3) 0.61041(13) 0.0271(4) Uani 1.00 1 d .
C(7) C 0.18034(16) 0.0390(3) 0.66204(14) 0.0312(4) Uani 1.00 1 d .
C(8) C 0.17563(16) 0.2932(3) 0.66499(14) 0.0305(4) Uani 1.00 1 d .
C(9) C 0.22897(16) 0.3699(3) 0.58640(13) 0.0290(4) Uani 1.00 1 d .
C(10) C 0.23572(16) 0.1515(3) 0.53082(14) 0.0301(4) Uani 1.00 1 d .
C(11) C 0.16179(17) 0.1393(3) 0.43991(15) 0.0356(5) Uani 1.00 1 d .
C(12) C 0.05751(17) 0.3703(3) 0.66008(16) 0.0400(5) Uani 1.00 1 d .
H(1) H 0.5601 0.1734 0.5523 0.039 Uiso 1.00 1 c R
H(2) H 0.6512 0.4614 0.6434 0.040 Uiso 1.00 1 c R
H(3) H 0.5535 0.7231 0.7126 0.040 Uiso 1.00 1 c R
H(4) H 0.3630 0.7033 0.6935 0.037 Uiso 1.00 1 c R
H(6) H 0.2205 0.3478 0.7223 0.037 Uiso 1.00 1 c R
H(7) H 0.1858 0.4916 0.5503 0.035 Uiso 1.00 1 c R
H(8) H 0.0268 0.2982 0.7082 0.048 Uiso 1.00 1 c R
H(9) H 0.0145 0.3269 0.6021 0.048 Uiso 1.00 1 c R
H(10) H 0.0555 0.5352 0.6668 0.048 Uiso 1.00 1 c R

loop_
_atom_site_aniso_label
_atom_site_aniso_U_11
_atom_site_aniso_U_22
_atom_site_aniso_U_33
_atom_site_aniso_U_12
_atom_site_aniso_U_13
_atom_site_aniso_U_23
F(1) 0.0443(7) 0.0595(9) 0.0335(6) -0.0143(6) 0.0019(5) 0.0102(6)
F(2) 0.0286(6) 0.0520(8) 0.0376(6) -0.0078(5) -0.0004(5) 0.0047(5)
F(3) 0.0497(8) 0.0573(9) 0.0407(7) -0.0106(6) 0.0048(6) -0.0178(6)
O(1) 0.0284(7) 0.0356(8) 0.0388(8) -0.0035(6) 0.0068(6) -0.0120(6)
O(2) 0.0348(7) 0.0256(7) 0.0336(7) -0.0004(5) 0.0054(6) -0.0013(5)
O(3) 0.0404(8) 0.0376(9) 0.0406(8) -0.0028(6) 0.0068(6) 0.0078(6)
C(1) 0.0303(10) 0.0278(10) 0.0261(9) -0.0033(8) 0.0015(7) -0.0013(8)
C(2) 0.0300(10) 0.0350(11) 0.0330(10) 0.0015(8) 0.0072(8) -0.0006(9)
C(3) 0.0260(10) 0.0377(12) 0.0346(11) -0.0038(8) 0.0013(8) 0.0051(9)
C(4) 0.0333(11) 0.0302(11) 0.0342(11) -0.0043(8) -0.0028(8) -0.0002(8)
C(5) 0.0321(10) 0.0253(11) 0.0331(10) 0.0021(8) 0.0028(8) 0.0004(8)
C(6) 0.0276(9) 0.0257(10) 0.0273(9) 0.0002(8) 0.0031(7) 0.0025(8)
C(7) 0.0257(10) 0.0331(11) 0.0340(10) -0.0007(8) 0.0027(8) -0.0001(9)
C(8) 0.0285(10) 0.0292(10) 0.0337(10) -0.0017(8) 0.0056(8) -0.0024(8)
C(9) 0.0279(10) 0.0268(10) 0.0312(10) 0.0027(8) 0.0024(8) 0.0006(8)
C(10) 0.0270(9) 0.0291(10) 0.0342(10) -0.0015(8) 0.0054(8) 0.0005(8)
C(11) 0.0333(11) 0.0387(12) 0.0343(11) -0.0076(9) 0.0051(9) -0.0002(9)
C(12) 0.0336(11) 0.0341(12) 0.0544(14) 0.0002(9) 0.0138(10) -0.0033(10)

loop_
_atom_type_symbol
_atom_type_description
_atom_type_scat_dispersion_real
_atom_type_scat_dispersion_imag
_atom_type_scat_source
C C 0.018 0.009
;
International Tables for Crystallography
(1992, Vol. C, Tables 4.2.6.8 and 6.1.1.4)
;
H H 0.000 0.000
;
International Tables for Crystallography
(1992, Vol. C, Table 6.1.1.4)
;
F F 0.073 0.053
;
International Tables for Crystallography
(1992, Vol. C, Tables 4.2.6.8 and 6.1.1.4)
;
O O 0.049 0.032
;
International Tables for Crystallography
(1992, Vol. C, Tables 4.2.6.8 and 6.1.1.4)
;

loop_
_geom_angle_atom_site_label_1
_geom_angle_atom_site_label_2
_geom_angle_atom_site_label_3
_geom_angle
_geom_angle_publ_flag
C(1) O(1) C(10) 107.68(15) yes
C(7) O(2) C(10) 111.49(15) yes
O(1) C(1) C(2) 123.88(18) yes
O(1) C(1) C(6) 112.31(16) yes
C(2) C(1) C(6) 123.81(18) yes
C(1) C(2) C(3) 116.45(19) yes
C(2) C(3) C(4) 121.15(18) yes
C(3) C(4) C(5) 120.80(18) yes
C(4) C(5) C(6) 118.61(19) yes
C(1) C(6) C(5) 119.17(18) yes
C(1) C(6) C(9) 109.33(16) yes
C(5) C(6) C(9) 131.49(18) yes
O(2) C(7) O(3) 119.52(18) yes
O(2) C(7) C(8) 110.56(17) yes
O(3) C(7) C(8) 129.9(2) yes
C(7) C(8) C(9) 104.33(17) yes
C(7) C(8) C(12) 109.78(16) yes
C(9) C(8) C(12) 114.80(16) yes
C(6) C(9) C(8) 115.21(15) yes
C(6) C(9) C(10) 100.28(15) yes
C(8) C(9) C(10) 104.48(16) yes
O(1) C(10) O(2) 109.41(14) yes
O(1) C(10) C(9) 109.42(15) yes
O(1) C(10) C(11) 106.74(17) yes
O(2) C(10) C(9) 107.32(16) yes
O(2) C(10) C(11) 106.96(15) yes
C(9) C(10) C(11) 116.83(16) yes
F(1) C(11) F(2) 107.31(16) yes
F(1) C(11) F(3) 107.83(18) yes
F(1) C(11) C(10) 110.74(16) yes
F(2) C(11) F(3) 107.78(16) yes
F(2) C(11) C(10) 110.96(18) yes
F(3) C(11) C(10) 112.03(16) yes
C(1) C(2) H(1) 121.8 no
C(3) C(2) H(1) 121.8 no
C(2) C(3) H(2) 119.4 no
C(4) C(3) H(2) 119.4 no
C(3) C(4) H(3) 119.6 no
C(5) C(4) H(3) 119.6 no
C(4) C(5) H(4) 120.7 no
C(6) C(5) H(4) 120.7 no
C(7) C(8) H(6) 109.3 no
C(9) C(8) H(6) 109.2 no
C(12) C(8) H(6) 109.2 no
C(6) C(9) H(7) 112.0 no
C(8) C(9) H(7) 112.0 no
C(10) C(9) H(7) 112.0 no
C(8) C(12) H(8) 109.5 no
C(8) C(12) H(9) 109.5 no
C(8) C(12) H(10) 109.5 no
H(8) C(12) H(9) 109.5 no
H(8) C(12) H(10) 109.5 no
H(9) C(12) H(10) 109.5 no

loop_
_geom_bond_atom_site_label_1
_geom_bond_atom_site_label_2
_geom_bond_distance
_geom_bond_publ_flag
F(1) C(11) 1.337(2) yes
F(2) C(11) 1.335(2) yes
F(3) C(11) 1.333(2) yes
O(1) C(1) 1.395(2) yes
O(1) C(10) 1.405(2) yes
O(2) C(7) 1.383(2) yes
O(2) C(10) 1.421(2) yes
O(3) C(7) 1.191(2) yes
C(1) C(2) 1.373(2) yes
C(1) C(6) 1.379(2) yes
C(2) C(3) 1.385(2) yes
C(3) C(4) 1.393(3) yes
C(4) C(5) 1.384(2) yes
C(5) C(6) 1.382(2) yes
C(6) C(9) 1.514(2) yes
C(7) C(8) 1.503(2) yes
C(8) C(9) 1.533(3) yes
C(8) C(12) 1.528(2) yes
C(9) C(10) 1.552(2) yes
C(10) C(11) 1.518(2) yes
C(2) H(1) 0.950 no
C(3) H(2) 0.950 no
C(4) H(3) 0.950 no
C(5) H(4) 0.950 no
C(8) H(6) 1.000 no
C(9) H(7) 1.000 no
C(12) H(8) 0.980 no
C(12) H(9) 0.980 no
C(12) H(10) 0.980 no

loop_
_geom_contact_atom_site_label_1
_geom_contact_atom_site_label_2
_geom_contact_distance
_geom_contact_site_symmetry_2
F(2) F(2) 2.8812(17) 3_556
F(1) H(2) 2.600 3_666
F(1) H(6) 2.827 4_554
F(2) H(9) 2.997 3_556
F(2) H(10) 2.764 3_566
F(3) H(9) 2.891 3_556
O(1) H(1) 2.455 3_656
O(2) H(4) 2.806 1_545
O(2) H(7) 2.851 1_545
O(3) H(2) 2.886 2_646
O(3) H(4) 2.833 1_545
O(3) H(8) 2.869 2_546
O(3) H(10) 2.584 1_545
C(3) H(4) 2.976 2_646
C(5) H(3) 2.880 2_646
C(7) H(4) 2.990 1_545
H(1) O(1) 2.455 3_656
H(1) H(1) 2.848 3_656
H(2) F(1) 2.600 3_666
H(2) O(3) 2.886 2_656
H(2) H(4) 2.940 2_646
H(3) C(5) 2.880 2_656
H(3) H(6) 2.906 2_656
H(4) O(2) 2.806 1_565
H(4) O(3) 2.833 1_565
H(4) C(3) 2.976 2_656
H(4) C(7) 2.990 1_565
H(4) H(2) 2.940 2_656
H(6) F(1) 2.827 4_555
H(6) H(3) 2.906 2_646
H(7) O(2) 2.851 1_565
H(8) O(3) 2.869 2_556
H(8) H(10) 2.784 2_546
H(9) F(2) 2.997 3_556
H(9) F(3) 2.891 3_556
H(10) F(2) 2.764 3_566
H(10) O(3) 2.584 1_565
H(10) H(8) 2.784 2_556

loop_
_geom_torsion_atom_site_label_1
_geom_torsion_atom_site_label_2
_geom_torsion_atom_site_label_3
_geom_torsion_atom_site_label_4
_geom_torsion
C(1) O(1) C(10) O(2) -106.94(16)
C(1) O(1) C(10) C(9) 10.4(2)
C(1) O(1) C(10) C(11) 137.67(16)
C(10) O(1) C(1) C(2) 172.15(19)
C(10) O(1) C(1) C(6) -8.3(2)
C(7) O(2) C(10) O(1) 120.28(16)
C(7) O(2) C(10) C(9) 1.65(19)
C(7) O(2) C(10) C(11) -124.46(16)
C(10) O(2) C(7) O(3) -174.50(16)
C(10) O(2) C(7) C(8) 7.2(2)
O(1) C(1) C(2) C(3) 178.35(18)
O(1) C(1) C(6) C(5) -178.78(17)
O(1) C(1) C(6) C(9) 2.6(2)
C(2) C(1) C(6) C(5) 0.8(3)
C(2) C(1) C(6) C(9) -177.81(18)
C(6) C(1) C(2) C(3) -1.2(3)
C(1) C(2) C(3) C(4) 0.6(3)
C(2) C(3) C(4) C(5) 0.2(3)
C(3) C(4) C(5) C(6) -0.6(3)
C(4) C(5) C(6) C(1) 0.2(2)
C(4) C(5) C(6) C(9) 178.38(19)
C(1) C(6) C(9) C(8) 114.95(19)
C(1) C(6) C(9) C(10) 3.5(2)
C(5) C(6) C(9) C(8) -63.4(2)
C(5) C(6) C(9) C(10) -174.9(2)
O(2) C(7) C(8) C(9) -12.82(19)
O(2) C(7) C(8) C(12) 110.68(19)
O(3) C(7) C(8) C(9) 169.10(19)
O(3) C(7) C(8) C(12) -67.4(2)
C(7) C(8) C(9) C(6) -96.05(18)
C(7) C(8) C(9) C(10) 12.93(18)
C(12) C(8) C(9) C(6) 143.76(17)
C(12) C(8) C(9) C(10) -107.26(18)
C(6) C(9) C(10) O(1) -8.41(19)
C(6) C(9) C(10) O(2) 110.22(16)
C(6) C(9) C(10) C(11) -129.77(18)
C(8) C(9) C(10) O(1) -128.01(16)
C(8) C(9) C(10) O(2) -9.38(18)
C(8) C(9) C(10) C(11) 110.63(19)
O(1) C(10) C(11) F(1) -65.7(2)
O(1) C(10) C(11) F(2) 175.26(15)
O(1) C(10) C(11) F(3) 54.7(2)
O(2) C(10) C(11) F(1) 177.28(16)
O(2) C(10) C(11) F(2) 58.2(2)
O(2) C(10) C(11) F(3) -62.3(2)
C(9) C(10) C(11) F(1) 57.1(2)
C(9) C(10) C(11) F(2) -62.0(2)
C(9) C(10) C(11) F(3) 177.51(17)
